data_7158450
loop_
_publ_author_name
'Chen, Wei'
'Zhou, Hui'
'Ren, Bai-Hao'
'Ren, Wei-Min'
'Lu, Xiao-Bing'

_publ_section_title
;
 COS-triggered oxygen/sulfur exchange of isatins: chemoselective synthesis
 of functionalized isoindigos and spirothiopyrans <i>via</i>
 self-condensation and the thio-Diels-Alder reaction.
;
_journal_issue 3
_journal_name_full 'Organic &amp; biomolecular chemistry'
_journal_page_first 678
_journal_page_last 685
_journal_paper_doi 10.1039/d1ob02157e
_journal_volume 20
_journal_year 2022
_chemical_formula_moiety 'C16 H12 N4 O2'
_chemical_formula_sum 'C16 H12 N4 O2'
_chemical_formula_weight 292.30
_space_group_crystal_system monoclinic
_space_group_IT_number 15
_space_group_name_Hall '-C 2yc'
_space_group_name_H-M_alt 'C 1 2/c 1'
_atom_sites_solution_hydrogens geom
_audit_block_doi 10.5517/ccdc.csd.cc24wg4n
_audit_creation_date 2019-10-23
_audit_creation_method
;
Olex2 1.2
(compiled 2018.05.29 svn.r3508 for OlexSys, GUI svn.r5506)
;
_audit_update_record
;
2020-10-16 deposited with the CCDC.	2021-12-15 downloaded from the CCDC.
;
_cell_angle_alpha 90
_cell_angle_beta 121.417(9)
_cell_angle_gamma 90
_cell_formula_units_Z 8
_cell_length_a 22.659(3)
_cell_length_b 8.6862(14)
_cell_length_c 15.721(3)
_cell_measurement_reflns_used 1844
_cell_measurement_temperature 296(2)
_cell_measurement_theta_max 26.108
_cell_measurement_theta_min 2.571
_cell_volume 2640.6(8)
_computing_cell_refinement 'SAINT V8.32B (?, 2016)'
_computing_data_reduction 'SAINT V8.32B (?, 2016)'
_computing_molecular_graphics 'Olex2 (Dolomanov et al., 2009)'
_computing_publication_material 'Olex2 (Dolomanov et al., 2009)'
_computing_structure_refinement 'ShelXL (Sheldrick, 2015)'
_diffrn_ambient_temperature 296.15
_diffrn_measured_fraction_theta_full 0.987
_diffrn_measured_fraction_theta_max 0.987
_diffrn_measurement_device_type 'CCD area detector'
_diffrn_measurement_method 'phi and omega scans'
_diffrn_radiation_monochromator graphite
_diffrn_radiation_type MoK\a
_diffrn_radiation_wavelength 0.71073
_diffrn_reflns_av_unetI/netI 0.0652
_diffrn_reflns_Laue_measured_fraction_full 0.987
_diffrn_reflns_Laue_measured_fraction_max 0.987
_diffrn_reflns_limit_h_max 29
_diffrn_reflns_limit_h_min -30
_diffrn_reflns_limit_k_max 11
_diffrn_reflns_limit_k_min -11
_diffrn_reflns_limit_l_max 21
_diffrn_reflns_limit_l_min -17
_diffrn_reflns_number 3348
_diffrn_reflns_point_group_measured_fraction_full 0.987
_diffrn_reflns_point_group_measured_fraction_max 0.987
_diffrn_reflns_theta_full 25.242
_diffrn_reflns_theta_max 28.653
_diffrn_reflns_theta_min 2.106
_exptl_absorpt_coefficient_mu 0.101
_exptl_absorpt_correction_T_max 0.7457
_exptl_absorpt_correction_T_min 0.4750
_exptl_absorpt_correction_type multi-scan
_exptl_absorpt_process_details
'SADABS-2012/1 (Bruker,2012) was used for absorption correction. wR2(int) was 0.1117 before and 0.0699 after correction. The Ratio of minimum to maximum transmission is 0.6370. The \l/2 correction factor is 0.0015.'
_exptl_crystal_colour colourless
_exptl_crystal_colour_primary colourless
_exptl_crystal_density_diffrn 1.470
_exptl_crystal_description block
_exptl_crystal_F_000 1216
_refine_diff_density_max 0.599
_refine_diff_density_min -0.382
_refine_diff_density_rms 0.124
_refine_ls_extinction_coef 0.0040(15)
_refine_ls_extinction_expression Fc^*^=kFc[1+0.001xFc^2^\l^3^/sin(2\q)]^-1/4^
_refine_ls_extinction_method 'SHELXL-2018/3 (Sheldrick 2018)'
_refine_ls_goodness_of_fit_ref 1.074
_refine_ls_hydrogen_treatment constr
_refine_ls_matrix_type full
_refine_ls_number_parameters 203
_refine_ls_number_reflns 3348
_refine_ls_number_restraints 0
_refine_ls_restrained_S_all 1.074
_refine_ls_R_factor_all 0.1352
_refine_ls_R_factor_gt 0.0945
_refine_ls_shift/su_max 0.001
_refine_ls_shift/su_mean 0.000
_refine_ls_structure_factor_coef Fsqd
_refine_ls_weighting_details 'w=1/[\s^2^(Fo^2^)+(0.1504P)^2^+1.6362P] where P=(Fo^2^+2Fc^2^)/3'
_refine_ls_weighting_scheme calc
_refine_ls_wR_factor_gt 0.2506
_refine_ls_wR_factor_ref 0.2786
_reflns_Friedel_coverage 0.000
_reflns_number_gt 2140
_reflns_number_total 3348
_reflns_threshold_expression 'I > 2\s(I)'
_cod_data_source_file d1ob02157e2.cif
_cod_data_source_block 19oct22a_0m_tw
_cod_depositor_comments 'Adding full bibliography for 7158448--7158450.cif.'
_cod_database_code 7158450
_shelx_shelxl_version_number 2018/3
_shelx_space_group_comment
;
The symmetry employed for this shelxl refinement is uniquely defined
by the following loop, which should always be used as a source of
symmetry information in preference to the above space-group names.
They are only intended as comments.
;
_olex2_refinement_description
;
1. Twinned data refinement
 Scales: 0.609(6)
 0.391(6)
2. Fixed Uiso
 At 1.2 times of:
  All C(H) groups
 At 1.5 times of:
  All C(H,H,H) groups
3.a Aromatic/amide H refined with riding coordinates:
 C9(H9), C10(H10), C11(H11), C13(H13), C14(H14), C15(H15)
3.b Idealised Me refined as rotating group:
 C12(H12A,H12B,H12C), C16(H16A,H16B,H16C)
;
_olex2_submission_special_instructions 'No special instructions were received'

loop_
_space_group_symop_operation_xyz
'x, y, z'
'-x, y, -z+1/2'
'x+1/2, y+1/2, z'
'-x+1/2, y+1/2, -z+1/2'
'-x, -y, -z'
'x, -y, z-1/2'
'-x+1/2, -y+1/2, -z'
'x+1/2, -y+1/2, z-1/2'

loop_
_atom_site_label
_atom_site_type_symbol
_atom_site_fract_x
_atom_site_fract_y
_atom_site_fract_z
_atom_site_U_iso_or_equiv
_atom_site_adp_type
_atom_site_occupancy
_atom_site_site_symmetry_order
_atom_site_calc_flag
_atom_site_refinement_flags_posn
_atom_site_refinement_flags_adp
_atom_site_refinement_flags_occupancy
_atom_site_disorder_assembly
_atom_site_disorder_group
O1 O 0.35552(12) 0.6405(3) 0.5966(2) 0.0509(7) Uani 1 1 d . . . . .
O2 O 0.47190(14) 0.1021(3) 0.6009(2) 0.0573(8) Uani 1 1 d . . . . .
N1 N 0.29236(13) 0.4532(3) 0.6147(2) 0.0363(7) Uani 1 1 d . . . . .
N2 N 0.54641(13) 0.2910(3) 0.6141(2) 0.0357(6) Uani 1 1 d . . . . .
N3 N 0.24748(13) 0.2163(3) 0.6316(2) 0.0417(7) Uani 1 1 d . . . . .
N4 N 0.60373(13) 0.5263(4) 0.6316(2) 0.0425(7) Uani 1 1 d . . . . .
C1 C 0.34731(14) 0.5055(4) 0.6100(2) 0.0335(7) Uani 1 1 d . . . . .
C2 C 0.29501(15) 0.2938(4) 0.6254(2) 0.0331(7) Uani 1 1 d . . . . .
C3 C 0.35386(14) 0.2342(4) 0.6272(2) 0.0312(7) Uani 1 1 d . . . . .
C4 C 0.39099(14) 0.3670(3) 0.6198(2) 0.0287(6) Uani 1 1 d . . . . .
C5 C 0.45145(14) 0.3767(3) 0.6198(2) 0.0285(6) Uani 1 1 d . . . . .
C6 C 0.48853(15) 0.2378(4) 0.6114(2) 0.0339(7) Uani 1 1 d . . . . .
C7 C 0.55117(14) 0.4498(4) 0.6243(2) 0.0329(7) Uani 1 1 d . . . . .
C8 C 0.49395(14) 0.5093(3) 0.6268(2) 0.0281(6) Uani 1 1 d . . . . .
C9 C 0.49392(16) 0.6677(4) 0.6402(2) 0.0363(7) Uani 1 1 d . . . . .
H9 H 0.458716 0.715139 0.644339 0.044 Uiso 1 1 calc R . . . .
C10 C 0.54803(16) 0.7526(4) 0.6470(3) 0.0423(8) Uani 1 1 d . . . . .
H10 H 0.549177 0.858822 0.655062 0.051 Uiso 1 1 calc R . . . .
C11 C 0.60032(17) 0.6797(4) 0.6417(3) 0.0449(8) Uani 1 1 d . . . . .
H11 H 0.635410 0.740382 0.645454 0.054 Uiso 1 1 calc R . . . .
C12 C 0.59466(18) 0.1923(4) 0.6037(3) 0.0472(9) Uani 1 1 d . . . . .
H12A H 0.629627 0.155070 0.668106 0.071 Uiso 1 1 calc GR . . . .
H12B H 0.615974 0.250533 0.574905 0.071 Uiso 1 1 calc GR . . . .
H12C H 0.570007 0.106747 0.561239 0.071 Uiso 1 1 calc GR . . . .
C13 C 0.36336(17) 0.0772(4) 0.6405(3) 0.0407(8) Uani 1 1 d . . . . .
H13 H 0.401942 0.030460 0.645422 0.049 Uiso 1 1 calc R . . . .
C14 C 0.31373(18) -0.0102(4) 0.6464(3) 0.0467(9) Uani 1 1 d . . . . .
H14 H 0.318856 -0.116380 0.654583 0.056 Uiso 1 1 calc R . . . .
C15 C 0.25711(18) 0.0613(4) 0.6401(3) 0.0450(9) Uani 1 1 d . . . . .
H15 H 0.223978 0.000454 0.641841 0.054 Uiso 1 1 calc R . . . .
C16 C 0.23877(17) 0.5530(4) 0.6096(3) 0.0486(9) Uani 1 1 d . . . . .
H16A H 0.255772 0.601841 0.673043 0.073 Uiso 1 1 calc GR . . . .
H16B H 0.198675 0.492644 0.593114 0.073 Uiso 1 1 calc GR . . . .
H16C H 0.226615 0.630143 0.559415 0.073 Uiso 1 1 calc GR . . . .

loop_
_atom_site_aniso_label
_atom_site_aniso_U_11
_atom_site_aniso_U_22
_atom_site_aniso_U_33
_atom_site_aniso_U_23
_atom_site_aniso_U_13
_atom_site_aniso_U_12
O1 0.0423(13) 0.0299(13) 0.0871(19) 0.0017(12) 0.0383(14) 0.0040(10)
O2 0.0645(18) 0.0255(13) 0.108(2) -0.0017(13) 0.0632(17) 0.0028(11)
N1 0.0289(13) 0.0359(15) 0.0507(16) -0.0005(12) 0.0254(12) 0.0032(11)
N2 0.0290(13) 0.0362(16) 0.0497(16) 0.0004(12) 0.0259(12) 0.0043(10)
N3 0.0279(13) 0.0472(18) 0.0526(17) -0.0027(13) 0.0228(13) -0.0060(11)
N4 0.0308(14) 0.0493(18) 0.0515(16) 0.0008(13) 0.0243(13) -0.0021(12)
C1 0.0255(14) 0.0306(16) 0.0459(18) -0.0039(13) 0.0198(14) 0.0017(12)
C2 0.0266(14) 0.0385(18) 0.0348(16) -0.0019(13) 0.0165(13) -0.0001(12)
C3 0.0260(13) 0.0339(17) 0.0347(15) 0.0000(12) 0.0167(12) -0.0002(12)
C4 0.0228(13) 0.0290(15) 0.0346(15) 0.0011(12) 0.0152(12) 0.0024(11)
C5 0.0262(13) 0.0272(15) 0.0337(15) 0.0013(11) 0.0167(12) 0.0045(11)
C6 0.0310(14) 0.0303(16) 0.0453(18) 0.0060(13) 0.0233(14) 0.0070(12)
C7 0.0248(13) 0.0405(18) 0.0316(15) 0.0032(13) 0.0135(12) 0.0030(12)
C8 0.0223(12) 0.0324(16) 0.0314(14) 0.0007(12) 0.0153(11) 0.0004(11)
C9 0.0325(15) 0.0331(17) 0.0467(18) -0.0008(13) 0.0231(14) -0.0018(12)
C10 0.0412(17) 0.0341(18) 0.052(2) -0.0008(15) 0.0250(16) -0.0090(14)
C11 0.0341(16) 0.047(2) 0.056(2) 0.0042(16) 0.0250(16) -0.0042(14)
C12 0.0403(18) 0.049(2) 0.063(2) 0.0075(17) 0.0349(17) 0.0180(15)
C13 0.0349(16) 0.0388(19) 0.0514(19) 0.0000(15) 0.0246(15) -0.0009(14)
C14 0.0455(19) 0.038(2) 0.060(2) 0.0024(16) 0.0295(18) -0.0028(15)
C15 0.0434(18) 0.044(2) 0.052(2) -0.0045(16) 0.0287(17) -0.0142(15)
C16 0.0345(17) 0.049(2) 0.069(2) -0.0047(18) 0.0315(17) 0.0106(15)

loop_
_atom_type_symbol
_atom_type_description
_atom_type_scat_dispersion_real
_atom_type_scat_dispersion_imag
_atom_type_scat_source
C C 0.0033 0.0016 'International Tables Vol C Tables 4.2.6.8 and 6.1.1.4'
H H 0.0000 0.0000 'International Tables Vol C Tables 4.2.6.8 and 6.1.1.4'
N N 0.0061 0.0033 'International Tables Vol C Tables 4.2.6.8 and 6.1.1.4'
O O 0.0106 0.0060 'International Tables Vol C Tables 4.2.6.8 and 6.1.1.4'

loop_
_geom_angle_atom_site_label_1
_geom_angle_atom_site_label_2
_geom_angle_atom_site_label_3
_geom_angle
_geom_angle_site_symmetry_1
_geom_angle_site_symmetry_3
_geom_angle_publ_flag
C1 N1 C2 110.8(2) . . ?
C1 N1 C16 123.8(3) . . ?
C2 N1 C16 125.4(3) . . ?
C6 N2 C7 110.8(2) . . ?
C6 N2 C12 123.9(3) . . ?
C7 N2 C12 125.3(3) . . ?
C2 N3 C15 114.7(3) . . ?
C7 N4 C11 113.8(3) . . ?
O1 C1 N1 123.7(3) . . ?
O1 C1 C4 129.0(3) . . ?
N1 C1 C4 107.3(3) . . ?
N1 C2 C3 110.3(3) . . ?
N3 C2 N1 122.2(3) . . ?
N3 C2 C3 127.5(3) . . ?
C2 C3 C4 106.4(3) . . ?
C13 C3 C2 115.9(3) . . ?
C13 C3 C4 137.6(3) . . ?
C3 C4 C1 105.2(2) . . ?
C5 C4 C1 123.4(3) . . ?
C5 C4 C3 131.4(3) . . ?
C4 C5 C6 123.4(3) . . ?
C4 C5 C8 131.6(3) . . ?
C8 C5 C6 105.1(2) . . ?
O2 C6 N2 123.5(3) . . ?
O2 C6 C5 129.4(3) . . ?
N2 C6 C5 107.1(3) . . ?
N2 C7 C8 110.4(3) . . ?
N4 C7 N2 121.7(3) . . ?
N4 C7 C8 127.9(3) . . ?
C7 C8 C5 106.6(3) . . ?
C9 C8 C5 137.3(3) . . ?
C9 C8 C7 115.9(3) . . ?
C8 C9 H9 121.1 . . ?
C10 C9 C8 117.9(3) . . ?
C10 C9 H9 121.1 . . ?
C9 C10 H10 119.9 . . ?
C11 C10 C9 120.2(3) . . ?
C11 C10 H10 119.9 . . ?
N4 C11 C10 124.2(3) . . ?
N4 C11 H11 117.9 . . ?
C10 C11 H11 117.9 . . ?
N2 C12 H12A 109.5 . . ?
N2 C12 H12B 109.5 . . ?
N2 C12 H12C 109.5 . . ?
H12A C12 H12B 109.5 . . ?
H12A C12 H12C 109.5 . . ?
H12B C12 H12C 109.5 . . ?
C3 C13 H13 120.7 . . ?
C3 C13 C14 118.6(3) . . ?
C14 C13 H13 120.7 . . ?
C13 C14 H14 120.0 . . ?
C15 C14 C13 120.0(3) . . ?
C15 C14 H14 120.0 . . ?
N3 C15 C14 123.2(3) . . ?
N3 C15 H15 118.4 . . ?
C14 C15 H15 118.4 . . ?
N1 C16 H16A 109.5 . . ?
N1 C16 H16B 109.5 . . ?
N1 C16 H16C 109.5 . . ?
H16A C16 H16B 109.5 . . ?
H16A C16 H16C 109.5 . . ?
H16B C16 H16C 109.5 . . ?

loop_
_geom_bond_atom_site_label_1
_geom_bond_atom_site_label_2
_geom_bond_distance
_geom_bond_site_symmetry_2
_geom_bond_publ_flag
O1 C1 1.222(4) . ?
O2 C6 1.222(4) . ?
N1 C1 1.364(4) . ?
N1 C2 1.392(4) . ?
N1 C16 1.460(4) . ?
N2 C6 1.370(4) . ?
N2 C7 1.387(4) . ?
N2 C12 1.464(4) . ?
N3 C2 1.317(4) . ?
N3 C15 1.359(5) . ?
N4 C7 1.315(4) . ?
N4 C11 1.349(5) . ?
C1 C4 1.514(4) . ?
C2 C3 1.417(4) . ?
C3 C4 1.468(4) . ?
C3 C13 1.379(4) . ?
C4 C5 1.373(4) . ?
C5 C6 1.515(4) . ?
C5 C8 1.468(4) . ?
C7 C8 1.416(4) . ?
C8 C9 1.392(4) . ?
C9 H9 0.9300 . ?
C9 C10 1.386(4) . ?
C10 H10 0.9300 . ?
C10 C11 1.383(5) . ?
C11 H11 0.9300 . ?
C12 H12A 0.9600 . ?
C12 H12B 0.9600 . ?
C12 H12C 0.9600 . ?
C13 H13 0.9300 . ?
C13 C14 1.400(5) . ?
C14 H14 0.9300 . ?
C14 C15 1.382(5) . ?
C15 H15 0.9300 . ?
C16 H16A 0.9600 . ?
C16 H16B 0.9600 . ?
C16 H16C 0.9600 . ?

loop_
_geom_hbond_atom_site_label_D
_geom_hbond_atom_site_label_H
_geom_hbond_atom_site_label_A
_geom_hbond_distance_DH
_geom_hbond_distance_HA
_geom_hbond_distance_DA
_geom_hbond_angle_DHA
_geom_hbond_site_symmetry_A
_geom_hbond_publ_flag
C9 H9 O1 0.93 2.15 2.850(4) 131.2 . yes
C13 H13 O2 0.93 2.13 2.843(4) 132.3 . yes

loop_
_geom_torsion_atom_site_label_1
_geom_torsion_atom_site_label_2
_geom_torsion_atom_site_label_3
_geom_torsion_atom_site_label_4
_geom_torsion
_geom_torsion_site_symmetry_1
_geom_torsion_site_symmetry_2
_geom_torsion_site_symmetry_3
_geom_torsion_site_symmetry_4
_geom_torsion_publ_flag
O1 C1 C4 C3 -175.8(3) . . . . ?
O1 C1 C4 C5 3.5(5) . . . . ?
N1 C1 C4 C3 1.7(3) . . . . ?
N1 C1 C4 C5 -179.0(3) . . . . ?
N1 C2 C3 C4 1.6(3) . . . . ?
N1 C2 C3 C13 178.2(3) . . . . ?
N2 C7 C8 C5 1.2(3) . . . . ?
N2 C7 C8 C9 178.0(3) . . . . ?
N3 C2 C3 C4 -179.0(3) . . . . ?
N3 C2 C3 C13 -2.4(5) . . . . ?
N4 C7 C8 C5 -177.8(3) . . . . ?
N4 C7 C8 C9 -1.0(5) . . . . ?
C1 N1 C2 N3 -180.0(3) . . . . ?
C1 N1 C2 C3 -0.5(4) . . . . ?
C1 C4 C5 C6 -168.9(3) . . . . ?
C1 C4 C5 C8 11.0(5) . . . . ?
C2 N1 C1 O1 176.9(3) . . . . ?
C2 N1 C1 C4 -0.8(3) . . . . ?
C2 N3 C15 C14 2.8(5) . . . . ?
C2 C3 C4 C1 -1.9(3) . . . . ?
C2 C3 C4 C5 178.8(3) . . . . ?
C2 C3 C13 C14 2.8(5) . . . . ?
C3 C4 C5 C6 10.2(5) . . . . ?
C3 C4 C5 C8 -169.8(3) . . . . ?
C3 C13 C14 C15 -0.8(5) . . . . ?
C4 C3 C13 C14 178.0(3) . . . . ?
C4 C5 C6 O2 2.4(5) . . . . ?
C4 C5 C6 N2 -179.9(3) . . . . ?
C4 C5 C8 C7 179.2(3) . . . . ?
C4 C5 C8 C9 3.5(6) . . . . ?
C5 C8 C9 C10 177.1(3) . . . . ?
C6 N2 C7 N4 177.9(3) . . . . ?
C6 N2 C7 C8 -1.1(4) . . . . ?
C6 C5 C8 C7 -0.8(3) . . . . ?
C6 C5 C8 C9 -176.5(4) . . . . ?
C7 N2 C6 O2 178.5(3) . . . . ?
C7 N2 C6 C5 0.6(3) . . . . ?
C7 N4 C11 C10 1.7(5) . . . . ?
C7 C8 C9 C10 1.7(4) . . . . ?
C8 C5 C6 O2 -177.6(3) . . . . ?
C8 C5 C6 N2 0.2(3) . . . . ?
C8 C9 C10 C11 -0.8(5) . . . . ?
C9 C10 C11 N4 -1.1(5) . . . . ?
C11 N4 C7 N2 -179.6(3) . . . . ?
C11 N4 C7 C8 -0.7(5) . . . . ?
C12 N2 C6 O2 0.6(5) . . . . ?
C12 N2 C6 C5 -177.3(3) . . . . ?
C12 N2 C7 N4 -4.3(5) . . . . ?
C12 N2 C7 C8 176.7(3) . . . . ?
C13 C3 C4 C1 -177.4(4) . . . . ?
C13 C3 C4 C5 3.4(6) . . . . ?
C13 C14 C15 N3 -2.3(6) . . . . ?
C15 N3 C2 N1 179.0(3) . . . . ?
C15 N3 C2 C3 -0.4(5) . . . . ?
C16 N1 C1 O1 -3.4(5) . . . . ?
C16 N1 C1 C4 178.9(3) . . . . ?
C16 N1 C2 N3 0.3(5) . . . . ?
C16 N1 C2 C3 179.8(3) . . . . ?

loop_
_twin_individual_id
_twin_individual_mass_fraction_refined
1 0.609(6)
2 0.391(6)
